data_1505679
loop_
_publ_author_name
'Nie, Aihua'
'Huang, Ziwei'

_publ_section_title
;
 Microwave-Assisted Reaction of 2&#x2018;-Hydroxychalcones with Hydrazides
 to Synthesize Flavanone Hydrazone and 4,5-Dihydropyrazole Derivatives
;
_journal_issue 5
_journal_name_full 'Journal of Combinatorial Chemistry'
_journal_page_first 655
_journal_paper_doi 10.1021/cc060085l
_journal_volume 8
_journal_year 2006
_chemical_formula_sum 'C21 H16 F N3 O2'
_chemical_formula_weight 361.37
_chemical_name_systematic
;
 ?
;
_space_group_IT_number 7
_symmetry_cell_setting monoclinic
_symmetry_space_group_name_Hall 'P -2yac'
_symmetry_space_group_name_H-M 'P 1 n 1'
_atom_sites_solution_hydrogens geom
_atom_sites_solution_primary direct
_atom_sites_solution_secondary difmap
_audit_creation_method SHELXL-97
_cell_angle_alpha 90.00
_cell_angle_beta 98.293(2)
_cell_angle_gamma 90.00
_cell_formula_units_Z 2
_cell_length_a 9.7050(10)
_cell_length_b 5.6440(6)
_cell_length_c 15.6030(16)
_cell_measurement_reflns_used 9285
_cell_measurement_temperature 100(2)
_cell_measurement_theta_max 27.55
_cell_measurement_theta_min 2.64
_cell_volume 845.72(15)
_computing_cell_refinement 'Bruker SMART'
_computing_data_collection 'Bruker SMART'
_computing_data_reduction 'Bruker SAINT'
_computing_molecular_graphics ORTEP-32
_computing_publication_material WinGX
_computing_structure_refinement 'SHELXL-97 (Sheldrick, 1997)'
_computing_structure_solution SIR-2004
_diffrn_ambient_temperature 100(2)
_diffrn_measured_fraction_theta_full 1.000
_diffrn_measured_fraction_theta_max 0.987
_diffrn_measurement_device_type 'CCD area detector'
_diffrn_measurement_method 'phi and omega scans'
_diffrn_radiation_monochromator graphite
_diffrn_radiation_source 'fine-focus sealed tube'
_diffrn_radiation_type MoK\a
_diffrn_radiation_wavelength 0.71073
_diffrn_reflns_av_R_equivalents 0.0192
_diffrn_reflns_av_sigmaI/netI 0.0200
_diffrn_reflns_limit_h_max 12
_diffrn_reflns_limit_h_min -12
_diffrn_reflns_limit_k_max 7
_diffrn_reflns_limit_k_min -7
_diffrn_reflns_limit_l_max 20
_diffrn_reflns_limit_l_min -19
_diffrn_reflns_number 9714
_diffrn_reflns_theta_full 25.00
_diffrn_reflns_theta_max 27.55
_diffrn_reflns_theta_min 2.33
_exptl_absorpt_coefficient_mu 0.101
_exptl_absorpt_correction_T_max 0.9704
_exptl_absorpt_correction_T_min 0.9704
_exptl_absorpt_correction_type multi-scan
_exptl_absorpt_process_details SADABS
_exptl_crystal_colour colorless
_exptl_crystal_density_diffrn 1.419
_exptl_crystal_density_method 'not measured'
_exptl_crystal_description block
_exptl_crystal_F_000 376
_exptl_crystal_size_max 0.30
_exptl_crystal_size_mid 0.30
_exptl_crystal_size_min 0.30
_refine_diff_density_max 0.216
_refine_diff_density_min -0.232
_refine_diff_density_rms 0.049
_refine_ls_abs_structure_details 'Flack H D (1983), Acta Cryst. A39, 876-881'
_refine_ls_abs_structure_Flack 0.0(5)
_refine_ls_extinction_method none
_refine_ls_goodness_of_fit_ref 1.077
_refine_ls_hydrogen_treatment constr
_refine_ls_matrix_type full
_refine_ls_number_parameters 245
_refine_ls_number_reflns 3748
_refine_ls_number_restraints 2
_refine_ls_restrained_S_all 1.077
_refine_ls_R_factor_all 0.0285
_refine_ls_R_factor_gt 0.0284
_refine_ls_shift/su_max 0.001
_refine_ls_shift/su_mean 0.000
_refine_ls_structure_factor_coef Fsqd
_refine_ls_weighting_details 'calc w=1/[\s^2^(Fo^2^)+(0.0439P)^2^+0.1349P] where P=(Fo^2^+2Fc^2^)/3'
_refine_ls_weighting_scheme calc
_refine_ls_wR_factor_gt 0.0723
_refine_ls_wR_factor_ref 0.0723
_reflns_number_gt 3733
_reflns_number_total 3748
_reflns_threshold_expression >2sigma(I)
_cod_data_source_file cc060085lsi20060624_113121.cif
_cod_data_source_block compound37
_cod_depositor_comments
;
The following automatic conversions were performed:

'_symmetry_cell_setting' value 'Monoclinic' changed to 'monoclinic'
according to /home/saulius/struct/CIF-dictionaries/cif_core.dic
dictionary named 'cif_core.dic' version 2.4.1 from 2010-06-29.

Automatic conversion script
Id: cif_fix_values 1715 2011-07-08 13:25:40Z adriana 
;
_cod_original_sg_symbol_H-M Pn
_cod_database_code 1505679

loop_
_symmetry_equiv_pos_as_xyz
'x, y, z'
'x+1/2, -y, z+1/2'

loop_
_atom_site_label
_atom_site_type_symbol
_atom_site_fract_x
_atom_site_fract_y
_atom_site_fract_z
_atom_site_U_iso_or_equiv
_atom_site_adp_type
_atom_site_occupancy
_atom_site_symmetry_multiplicity
_atom_site_calc_flag
_atom_site_refinement_flags
C1 C 0.29375(14) 1.9954(2) 0.52366(8) 0.0228(3) Uani 1 1 d .
H1 H 0.2287 2.0863 0.5498 0.027 Uiso 1 1 calc R
C2 C 0.31958(14) 2.0513(2) 0.44107(8) 0.0226(3) Uani 1 1 d .
H2 H 0.2714 2.1796 0.4108 0.027 Uiso 1 1 calc R
C3 C 0.41553(14) 1.9216(2) 0.40199(8) 0.0227(2) Uani 1 1 d .
H3 H 0.4316 1.9589 0.3449 0.027 Uiso 1 1 calc R
C4 C 0.48730(13) 1.7378(2) 0.44715(8) 0.0201(2) Uani 1 1 d .
H4 H 0.5544 1.6518 0.4210 0.024 Uiso 1 1 calc R
C5 C 0.46274(12) 1.6761(2) 0.53088(7) 0.0167(2) Uani 1 1 d .
C6 C 0.36303(12) 1.8054(2) 0.56877(7) 0.0191(2) Uani 1 1 d .
C7 C 0.53880(12) 1.4778(2) 0.57538(7) 0.0159(2) Uani 1 1 d .
C8 C 0.64870(12) 1.3399(2) 0.53720(7) 0.0175(2) Uani 1 1 d .
H8A H 0.7218 1.4460 0.5209 0.021 Uiso 1 1 calc R
H8B H 0.6074 1.2482 0.4857 0.021 Uiso 1 1 calc R
C9 C 0.70733(12) 1.1743(2) 0.61256(7) 0.0166(2) Uani 1 1 d .
H9 H 0.7076 1.0058 0.5928 0.020 Uiso 1 1 calc R
C10 C 0.85036(12) 1.2477(2) 0.65721(7) 0.0161(2) Uani 1 1 d .
C11 C 0.86598(13) 1.4649(2) 0.70037(8) 0.0199(2) Uani 1 1 d .
H11 H 0.7875 1.5649 0.7012 0.024 Uiso 1 1 calc R
C12 C 0.99539(13) 1.5354(2) 0.74194(8) 0.0213(2) Uani 1 1 d .
H12 H 1.0066 1.6826 0.7717 0.026 Uiso 1 1 calc R
C13 C 1.10767(13) 1.3866(2) 0.73908(8) 0.0203(2) Uani 1 1 d .
C14 C 1.09636(13) 1.1715(2) 0.69721(8) 0.0215(2) Uani 1 1 d .
H14 H 1.1754 1.0723 0.6969 0.026 Uiso 1 1 calc R
C15 C 0.96576(13) 1.1027(2) 0.65515(7) 0.0185(2) Uani 1 1 d .
H15 H 0.9556 0.9561 0.6250 0.022 Uiso 1 1 calc R
C16 C 0.59610(11) 1.0679(2) 0.74198(7) 0.0160(2) Uani 1 1 d .
C17 C 0.51761(12) 1.1521(2) 0.81232(7) 0.0159(2) Uani 1 1 d .
C18 C 0.42567(13) 0.9992(2) 0.84500(8) 0.0202(2) Uani 1 1 d .
H18 H 0.4024 0.8503 0.8184 0.024 Uiso 1 1 calc R
C19 C 0.36879(14) 1.0700(2) 0.91759(9) 0.0254(3) Uani 1 1 d .
H19 H 0.3038 0.9669 0.9386 0.030 Uiso 1 1 calc R
C20 C 0.48874(14) 1.4166(2) 0.92796(8) 0.0225(3) Uani 1 1 d .
H20 H 0.5131 1.5611 0.9575 0.027 Uiso 1 1 calc R
C21 C 0.54881(12) 1.3676(2) 0.85387(8) 0.0185(2) Uani 1 1 d .
H21 H 0.6093 1.4781 0.8324 0.022 Uiso 1 1 calc R
N1 N 0.51533(10) 1.40187(17) 0.64986(6) 0.01537(19) Uani 1 1 d .
N2 N 0.60355(10) 1.21074(17) 0.67301(7) 0.01637(19) Uani 1 1 d .
N3 N 0.39923(13) 1.2732(2) 0.95987(7) 0.0252(2) Uani 1 1 d .
O1 O 0.33070(10) 1.75464(17) 0.64831(6) 0.0250(2) Uani 1 1 d .
H1A H 0.3779 1.6379 0.6690 0.038 Uiso 1 1 calc R
O2 O 0.65935(9) 0.87939(15) 0.74939(6) 0.01938(17) Uani 1 1 d .
F1 F 1.23354(8) 1.45661(14) 0.78109(5) 0.02777(18) Uani 1 1 d .

loop_
_atom_site_aniso_label
_atom_site_aniso_U_11
_atom_site_aniso_U_22
_atom_site_aniso_U_33
_atom_site_aniso_U_23
_atom_site_aniso_U_13
_atom_site_aniso_U_12
C1 0.0249(6) 0.0222(6) 0.0212(6) -0.0006(5) 0.0025(5) 0.0054(5)
C2 0.0254(6) 0.0202(6) 0.0207(6) 0.0028(5) -0.0022(5) 0.0013(5)
C3 0.0268(6) 0.0246(6) 0.0163(5) 0.0036(5) 0.0017(5) -0.0023(5)
C4 0.0215(6) 0.0211(6) 0.0181(5) -0.0016(5) 0.0038(4) -0.0001(5)
C5 0.0173(5) 0.0170(5) 0.0153(5) -0.0002(4) 0.0011(4) -0.0016(4)
C6 0.0202(5) 0.0204(5) 0.0164(5) -0.0009(4) 0.0016(4) 0.0004(5)
C7 0.0146(5) 0.0161(5) 0.0168(5) -0.0029(4) 0.0023(4) -0.0014(4)
C8 0.0178(5) 0.0196(5) 0.0159(5) -0.0002(4) 0.0053(4) 0.0019(4)
C9 0.0165(5) 0.0171(5) 0.0172(5) -0.0014(4) 0.0057(4) 0.0005(4)
C10 0.0156(5) 0.0179(5) 0.0155(5) 0.0025(4) 0.0050(4) 0.0009(4)
C11 0.0185(5) 0.0171(5) 0.0243(6) 0.0003(5) 0.0040(5) 0.0034(4)
C12 0.0235(6) 0.0169(5) 0.0233(6) 0.0003(4) 0.0026(5) 0.0005(4)
C13 0.0167(5) 0.0251(6) 0.0190(5) 0.0058(5) 0.0024(4) -0.0018(4)
C14 0.0185(5) 0.0271(6) 0.0197(6) 0.0033(5) 0.0050(4) 0.0069(5)
C15 0.0210(6) 0.0184(5) 0.0168(5) 0.0005(4) 0.0053(4) 0.0041(4)
C16 0.0138(5) 0.0159(5) 0.0179(5) -0.0013(4) 0.0009(4) -0.0013(4)
C17 0.0155(5) 0.0166(5) 0.0154(5) 0.0023(4) 0.0019(4) 0.0027(4)
C18 0.0226(6) 0.0172(5) 0.0211(6) 0.0016(5) 0.0046(4) -0.0011(4)
C19 0.0283(7) 0.0255(6) 0.0245(6) 0.0051(5) 0.0117(5) 0.0005(5)
C20 0.0285(6) 0.0194(6) 0.0196(5) -0.0018(5) 0.0031(5) 0.0046(5)
C21 0.0198(5) 0.0164(5) 0.0195(5) 0.0007(4) 0.0037(4) -0.0004(4)
N1 0.0142(4) 0.0147(4) 0.0171(4) 0.0003(4) 0.0019(3) 0.0015(4)
N2 0.0153(4) 0.0172(4) 0.0176(4) -0.0004(4) 0.0057(4) 0.0032(4)
N3 0.0318(6) 0.0252(5) 0.0205(5) 0.0022(4) 0.0096(4) 0.0059(4)
O1 0.0298(5) 0.0278(5) 0.0192(4) 0.0045(4) 0.0094(4) 0.0121(4)
O2 0.0219(4) 0.0157(4) 0.0209(4) 0.0005(3) 0.0044(3) 0.0026(3)
F1 0.0182(4) 0.0321(4) 0.0309(4) 0.0043(3) -0.0036(3) -0.0027(3)

loop_
_atom_type_symbol
_atom_type_description
_atom_type_scat_dispersion_real
_atom_type_scat_dispersion_imag
_atom_type_scat_source
C C 0.0033 0.0016 'International Tables Vol C Tables 4.2.6.8 and 6.1.1.4'
H H 0.0000 0.0000 'International Tables Vol C Tables 4.2.6.8 and 6.1.1.4'
N N 0.0061 0.0033 'International Tables Vol C Tables 4.2.6.8 and 6.1.1.4'
O O 0.0106 0.0060 'International Tables Vol C Tables 4.2.6.8 and 6.1.1.4'
F F 0.0171 0.0103 'International Tables Vol C Tables 4.2.6.8 and 6.1.1.4'

loop_
_geom_angle_atom_site_label_1
_geom_angle_atom_site_label_2
_geom_angle_atom_site_label_3
_geom_angle
C2 C1 C6 120.28(12)
C2 C1 H1 119.9
C6 C1 H1 119.9
C1 C2 C3 120.66(12)
C1 C2 H2 119.7
C3 C2 H2 119.7
C4 C3 C2 119.37(12)
C4 C3 H3 120.3
C2 C3 H3 120.3
C3 C4 C5 121.24(11)
C3 C4 H4 119.4
C5 C4 H4 119.4
C4 C5 C6 118.72(11)
C4 C5 C7 119.36(11)
C6 C5 C7 121.91(11)
O1 C6 C1 117.70(11)
O1 C6 C5 122.62(11)
C1 C6 C5 119.68(11)
N1 C7 C5 122.72(11)
N1 C7 C8 114.24(10)
C5 C7 C8 123.02(10)
C7 C8 C9 102.42(9)
C7 C8 H8A 111.3
C9 C8 H8A 111.3
C7 C8 H8B 111.3
C9 C8 H8B 111.3
H8A C8 H8B 109.2
N2 C9 C10 109.20(9)
N2 C9 C8 100.96(9)
C10 C9 C8 113.36(9)
N2 C9 H9 111.0
C10 C9 H9 111.0
C8 C9 H9 111.0
C15 C10 C11 119.72(11)
C15 C10 C9 121.00(11)
C11 C10 C9 119.28(10)
C12 C11 C10 120.38(11)
C12 C11 H11 119.8
C10 C11 H11 119.8
C13 C12 C11 118.42(11)
C13 C12 H12 120.8
C11 C12 H12 120.8
F1 C13 C14 119.36(11)
F1 C13 C12 117.76(11)
C14 C13 C12 122.87(12)
C13 C14 C15 118.27(11)
C13 C14 H14 120.9
C15 C14 H14 120.9
C10 C15 C14 120.34(11)
C10 C15 H15 119.8
C14 C15 H15 119.8
O2 C16 N2 120.55(11)
O2 C16 C17 120.41(11)
N2 C16 C17 118.90(10)
C18 C17 C21 118.69(11)
C18 C17 C16 119.48(11)
C21 C17 C16 121.23(11)
C19 C18 C17 118.18(11)
C19 C18 H18 120.9
C17 C18 H18 120.9
N3 C19 C18 124.40(12)
N3 C19 H19 117.8
C18 C19 H19 117.8
N3 C20 C21 124.10(12)
N3 C20 H20 118.0
C21 C20 H20 118.0
C17 C21 C20 118.08(11)
C17 C21 H21 121.0
C20 C21 H21 121.0
C7 N1 N2 108.03(9)
C16 N2 N1 124.47(10)
C16 N2 C9 122.62(9)
N1 N2 C9 112.90(9)
C19 N3 C20 116.50(11)
C6 O1 H1A 109.5

loop_
_geom_bond_atom_site_label_1
_geom_bond_atom_site_label_2
_geom_bond_distance
C1 C2 1.3843(19)
C1 C6 1.4002(17)
C1 H1 0.9500
C2 C3 1.3925(19)
C2 H2 0.9500
C3 C4 1.3842(18)
C3 H3 0.9500
C4 C5 1.4054(16)
C4 H4 0.9500
C5 C6 1.4085(16)
C5 C7 1.4597(16)
C6 O1 1.3540(15)
C7 N1 1.2894(15)
C7 C8 1.5107(15)
C8 C9 1.5447(16)
C8 H8A 0.9900
C8 H8B 0.9900
C9 N2 1.4900(14)
C9 C10 1.5180(16)
C9 H9 1.0000
C10 C15 1.3911(16)
C10 C11 1.3965(16)
C11 C12 1.3862(18)
C11 H11 0.9500
C12 C13 1.3817(17)
C12 H12 0.9500
C13 F1 1.3591(14)
C13 C14 1.3755(18)
C14 C15 1.3957(18)
C14 H14 0.9500
C15 H15 0.9500
C16 O2 1.2254(14)
C16 N2 1.3548(15)
C16 C17 1.5007(16)
C17 C18 1.3900(17)
C17 C21 1.3907(16)
C18 C19 1.3885(18)
C18 H18 0.9500
C19 N3 1.3345(18)
C19 H19 0.9500
C20 N3 1.3353(18)
C20 C21 1.3955(17)
C20 H20 0.9500
C21 H21 0.9500
N1 N2 1.3922(13)
O1 H1A 0.8400
